data_7037364
loop_
_publ_author_name
'D'Vries, Richard F'
'Gomez, German E.'
'Hodak, Jos\'e H'
'Soler-Illia, Galo J A A'
'Ellena, Javier'

_publ_section_title
;
 Tuning the structure, dimensionality and luminescent properties of
 lanthanide metal-organic frameworks under ancillary ligand influence.
;
_journal_issue 2
_journal_name_full 'Dalton transactions (Cambridge, England : 2003)'
_journal_page_first 646
_journal_page_last 656
_journal_paper_doi 10.1039/c5dt04033g
_journal_volume 45
_journal_year 2015
_chemical_formula_sum 'C10 H9 Nd O9 S2'
_chemical_formula_weight 481.53
_space_group_crystal_system monoclinic
_space_group_IT_number 15
_space_group_name_Hall '-C 2yc'
_space_group_name_H-M_alt 'C 1 2/c 1'
_symmetry_space_group_name_Hall '-C 2yc'
_symmetry_space_group_name_H-M 'C 1 2/c 1'
_atom_sites_solution_hydrogens mixed
_audit_creation_method SHELXL-2014/7
_audit_update_record
;
2015-11-12 deposited with the CCDC.
2015-11-20 downloaded from the CCDC.
;
_cell_angle_alpha 90
_cell_angle_beta 118.427(2)
_cell_angle_gamma 90
_cell_formula_units_Z 8
_cell_length_a 17.5398(6)
_cell_length_b 22.5802(7)
_cell_length_c 8.5187(3)
_cell_measurement_temperature 293(2)
_cell_volume 2967.05(18)
_computing_cell_refinement 'HKL Scalepack (Otwinowski & Minor 1997)'
_computing_data_collection 'Collect (Bruker AXS BV, 1997-2004)'
_computing_data_reduction 'HKL Denzo and Scalepack (Otwinowski & Minor 1997)'
_computing_molecular_graphics 'Olex2 (Dolomanov et al., 2009)'
_computing_publication_material 'Olex2 (Dolomanov et al., 2009)'
_computing_structure_refinement 'ShelXL (Sheldrick, 2015)'
_computing_structure_solution 'SHELXS-2013 (Sheldrick, 2013)'
_diffrn_ambient_temperature 293(2)
_diffrn_detector_area_resol_mean 9
_diffrn_measured_fraction_theta_full 0.999
_diffrn_measured_fraction_theta_max 0.996
_diffrn_measurement_device_type KappaCCD
_diffrn_measurement_method 'CCD rotation images, thick slices'
_diffrn_radiation_type MoK\a
_diffrn_radiation_wavelength 0.71073
_diffrn_reflns_av_R_equivalents 0.0990
_diffrn_reflns_av_unetI/netI 0.0689
_diffrn_reflns_laue_measured_fraction_full 0.999
_diffrn_reflns_laue_measured_fraction_max 0.996
_diffrn_reflns_limit_h_max 21
_diffrn_reflns_limit_h_min -21
_diffrn_reflns_limit_k_max 28
_diffrn_reflns_limit_k_min -28
_diffrn_reflns_limit_l_max 10
_diffrn_reflns_limit_l_min -10
_diffrn_reflns_number 21329
_diffrn_reflns_point_group_measured_fraction_full 0.999
_diffrn_reflns_point_group_measured_fraction_max 0.996
_diffrn_reflns_theta_full 25.242
_diffrn_reflns_theta_max 26.302
_diffrn_reflns_theta_min 3.011
_diffrn_source 'Enraf Nonius FR590'
_exptl_absorpt_coefficient_mu 3.822
_exptl_crystal_colour violet
_exptl_crystal_density_diffrn 2.138
_exptl_crystal_description Block
_exptl_crystal_F_000 1832
_exptl_crystal_preparation Luminescent
_exptl_crystal_recrystallization_method Hydrothermal
_exptl_crystal_size_max 0.050
_exptl_crystal_size_mid 0.030
_exptl_crystal_size_min 0.018
_refine_diff_density_max 1.893
_refine_diff_density_min -1.164
_refine_diff_density_rms 0.167
_refine_ls_extinction_method none
_refine_ls_goodness_of_fit_ref 0.931
_refine_ls_hydrogen_treatment constr
_refine_ls_matrix_type full
_refine_ls_number_parameters 205
_refine_ls_number_reflns 3010
_refine_ls_number_restraints 0
_refine_ls_restrained_S_all 0.931
_refine_ls_R_factor_all 0.0695
_refine_ls_R_factor_gt 0.0461
_refine_ls_shift/su_max 0.001
_refine_ls_shift/su_mean 0.000
_refine_ls_structure_factor_coef Fsqd
_refine_ls_weighting_details 'w=1/[\s^2^(Fo^2^)+(0.0701P)^2^] where P=(Fo^2^+2Fc^2^)/3'
_refine_ls_weighting_scheme calc
_refine_ls_wR_factor_gt 0.1097
_refine_ls_wR_factor_ref 0.1152
_reflns_Friedel_coverage 0.000
_reflns_number_gt 2001
_reflns_number_total 3010
_reflns_threshold_expression 'I > 2\s(I)'
_cod_data_source_file c5dt04033g2.cif
_cod_data_source_block Compound3
_cod_depositor_comments 'Adding full bibliography for 7037363--7037371.cif.'
_cod_original_cell_volume 2967.04(18)
_cod_database_code 7037364
_shelx_shelxl_version_number 2014/7
_shelx_space_group_comment
;
The symmetry employed for this shelxl refinement is uniquely defined
by the following loop, which should always be used as a source of
symmetry information in preference to the above space-group names.
They are only intended as comments.
;
_shelx_estimated_absorpt_t_min 0.832
_shelx_estimated_absorpt_t_max 0.934

loop_
_space_group_symop_operation_xyz
'x, y, z'
'-x, y, -z+1/2'
'x+1/2, y+1/2, z'
'-x+1/2, y+1/2, -z+1/2'
'-x, -y, -z'
'x, -y, z-1/2'
'-x+1/2, -y+1/2, -z'
'x+1/2, -y+1/2, z-1/2'

loop_
_atom_site_label
_atom_site_type_symbol
_atom_site_fract_x
_atom_site_fract_y
_atom_site_fract_z
_atom_site_U_iso_or_equiv
_atom_site_adp_type
_atom_site_occupancy
_atom_site_site_symmetry_order
_atom_site_calc_flag
_atom_site_refinement_flags_posn
_atom_site_refinement_flags_adp
_atom_site_refinement_flags_occupancy
_atom_site_disorder_assembly
_atom_site_disorder_group
Nd1 Nd 0.81575(2) -0.26329(2) 0.36733(5) 0.03710(17) Uani 1 1 d . . . . .
S1 S 0.84741(11) 0.16141(7) 0.5541(2) 0.0366(4) Uani 1 1 d . . . . .
S2 S 0.64024(13) -0.15794(8) 0.2191(3) 0.0579(6) Uani 1 1 d . . . . .
O1 O 0.8534(3) 0.1907(2) 0.7133(6) 0.0535(13) Uani 1 1 d . . . . .
O2 O 0.9248(3) 0.1697(2) 0.5376(7) 0.0488(12) Uani 1 1 d . . . . .
O3 O 0.7678(3) 0.17876(19) 0.3951(6) 0.0464(12) Uani 1 1 d . . . . .
O4 O 0.6838(3) -0.2030(2) 0.1694(6) 0.0521(13) Uani 1 1 d . . . . .
O5 O 0.5773(4) -0.1250(3) 0.0726(9) 0.086(2) Uani 1 1 d . . . . .
O6 O 0.6028(4) -0.1855(2) 0.3296(8) 0.0667(16) Uani 1 1 d . . . . .
O7 O 0.7861(3) -0.19522(18) 0.5442(6) 0.0396(11) Uani 1 1 d . . . . .
O9 O 0.9682(4) -0.2298(3) 0.5564(7) 0.0697(18) Uani 1 1 d . . . . .
H91 H 0.9574 -0.1979 0.5880 0.104 Uiso 1 1 d R U . . .
H92 H 0.9965 -0.2214 0.4989 0.104 Uiso 1 1 d R U . . .
C1 C 0.8385(5) 0.0851(3) 0.5831(9) 0.0356(15) Uani 1 1 d . . . . .
C2 C 0.9032(5) 0.0592(3) 0.7398(9) 0.0458(18) Uani 1 1 d . . . . .
H2 H 0.9446 0.0829 0.8287 0.055 Uiso 1 1 calc R U . . .
C3 C 0.9056(5) -0.0007(3) 0.7621(10) 0.0485(19) Uani 1 1 d . . . . .
H3 H 0.9481 -0.0173 0.8675 0.058 Uiso 1 1 calc R U . . .
C4 C 0.8446(4) -0.0376(3) 0.6276(9) 0.0373(16) Uani 1 1 d . . . . .
C5 C 0.8485(5) -0.0999(3) 0.6504(9) 0.0419(17) Uani 1 1 d . . . . .
H5 H 0.8932 -0.1168 0.7522 0.050 Uiso 1 1 calc R U . . .
C6 C 0.7866(5) -0.1354(3) 0.5228(9) 0.0382(16) Uani 1 1 d . . . . .
C7 C 0.7196(4) -0.1092(3) 0.3678(9) 0.0402(17) Uani 1 1 d . . . . .
C8 C 0.7162(5) -0.0483(3) 0.3391(10) 0.0436(17) Uani 1 1 d . . . . .
H8 H 0.6732 -0.0321 0.2335 0.052 Uiso 1 1 calc R U . . .
C9 C 0.7783(5) -0.0114(3) 0.4715(9) 0.0377(16) Uani 1 1 d . . . . .
C10 C 0.7773(4) 0.0507(3) 0.4507(9) 0.0383(16) Uani 1 1 d . . . . .
H10 H 0.7351 0.0682 0.3469 0.046 Uiso 1 1 calc R U . . .
O8A O 0.9152(12) -0.2992(9) 0.220(3) 0.052(2) Uani 0.25 1 d . . P A 1
H8A1 H 0.9452 -0.2682 0.2339 0.078 Uiso 0.25 1 d R U P A 1
H8A2 H 0.8776 -0.3015 0.1109 0.078 Uiso 0.25 1 d R U P A 1
O8B O 0.9069(6) -0.3357(4) 0.3157(13) 0.052(2) Uani 0.5 1 d . . P A 2
H8B1 H 0.9226 -0.3667 0.2821 0.078 Uiso 0.5 1 d R U P A 2
H8B2 H 0.9514 -0.3212 0.4038 0.078 Uiso 0.5 1 d R U P A 2
O8C O 0.8836(12) -0.3684(9) 0.426(3) 0.052(2) Uani 0.25 1 d . . P A 3
H8C1 H 0.8470 -0.3890 0.4410 0.078 Uiso 0.25 1 d R U P A 3
H8C2 H 0.9274 -0.3632 0.5276 0.078 Uiso 0.25 1 d R U P A 3

loop_
_atom_site_aniso_label
_atom_site_aniso_U_11
_atom_site_aniso_U_22
_atom_site_aniso_U_33
_atom_site_aniso_U_23
_atom_site_aniso_U_13
_atom_site_aniso_U_12
Nd1 0.0361(3) 0.0350(2) 0.0386(3) -0.00050(17) 0.01650(19) -0.00466(17)
S1 0.0381(10) 0.0286(8) 0.0407(10) -0.0014(7) 0.0168(8) 0.0007(7)
S2 0.0363(11) 0.0382(11) 0.0754(14) -0.0063(10) 0.0073(11) -0.0029(9)
O1 0.053(3) 0.052(3) 0.044(3) -0.011(2) 0.013(3) 0.009(2)
O2 0.048(3) 0.040(3) 0.063(3) -0.002(2) 0.030(3) -0.007(2)
O3 0.044(3) 0.034(3) 0.045(3) 0.002(2) 0.009(3) -0.001(2)
O4 0.043(3) 0.045(3) 0.050(3) -0.006(2) 0.007(3) 0.007(2)
O5 0.065(4) 0.051(3) 0.084(4) 0.000(3) -0.012(3) -0.003(3)
O6 0.049(4) 0.055(3) 0.102(5) 0.012(3) 0.040(3) -0.008(3)
O7 0.051(3) 0.026(2) 0.048(3) -0.002(2) 0.029(2) -0.008(2)
O9 0.056(4) 0.102(5) 0.051(3) 0.005(3) 0.026(3) -0.030(3)
C1 0.049(4) 0.028(3) 0.036(4) 0.003(3) 0.025(3) 0.000(3)
C2 0.045(5) 0.037(4) 0.041(4) -0.003(3) 0.010(4) -0.004(3)
C3 0.052(5) 0.039(4) 0.040(4) 0.007(3) 0.011(4) -0.005(3)
C4 0.040(4) 0.031(4) 0.040(4) 0.001(3) 0.018(3) -0.001(3)
C5 0.051(5) 0.036(4) 0.034(4) 0.004(3) 0.017(4) -0.003(3)
C6 0.043(4) 0.027(3) 0.053(4) -0.003(3) 0.031(4) -0.005(3)
C7 0.031(4) 0.033(4) 0.050(4) -0.007(3) 0.014(4) -0.002(3)
C8 0.036(4) 0.036(4) 0.046(4) 0.001(3) 0.009(4) 0.003(3)
C9 0.038(4) 0.028(3) 0.046(4) 0.001(3) 0.019(4) 0.001(3)
C10 0.036(4) 0.033(4) 0.045(4) 0.004(3) 0.018(4) 0.003(3)
O8A 0.033(5) 0.056(6) 0.059(6) -0.003(4) 0.015(4) 0.014(4)
O8B 0.033(5) 0.056(6) 0.059(6) -0.003(4) 0.015(4) 0.014(4)
O8C 0.033(5) 0.056(6) 0.059(6) -0.003(4) 0.015(4) 0.014(4)

loop_
_atom_type_symbol
_atom_type_description
_atom_type_scat_dispersion_real
_atom_type_scat_dispersion_imag
_atom_type_scat_source
C C 0.0033 0.0016 'International Tables Vol C Tables 4.2.6.8 and 6.1.1.4'
H H 0.0000 0.0000 'International Tables Vol C Tables 4.2.6.8 and 6.1.1.4'
Nd Nd -0.1943 3.0179 'International Tables Vol C Tables 4.2.6.8 and 6.1.1.4'
O O 0.0106 0.0060 'International Tables Vol C Tables 4.2.6.8 and 6.1.1.4'
S S 0.1246 0.1234 'International Tables Vol C Tables 4.2.6.8 and 6.1.1.4'

loop_
_geom_angle_atom_site_label_1
_geom_angle_atom_site_label_2
_geom_angle_atom_site_label_3
_geom_angle
_geom_angle_site_symmetry_1
_geom_angle_site_symmetry_3
O7 Nd1 O1 96.09(17) . 6
O7 Nd1 O3 136.34(17) . 4_645
O1 Nd1 O3 93.94(17) 6 4_645
O7 Nd1 O7 68.78(16) . 7_646
O1 Nd1 O7 150.81(18) 6 7_646
O3 Nd1 O7 82.27(16) 4_645 7_646
O7 Nd1 O8B 153.8(3) . .
O1 Nd1 O8B 89.1(3) 6 .
O3 Nd1 O8B 68.4(3) 4_645 .
O7 Nd1 O8B 115.7(3) 7_646 .
O7 Nd1 O9 83.44(19) . .
O1 Nd1 O9 69.75(17) 6 .
O3 Nd1 O9 139.47(18) 4_645 .
O7 Nd1 O9 129.53(17) 7_646 .
O8B Nd1 O9 74.3(3) . .
O7 Nd1 O4 70.49(15) . .
O1 Nd1 O4 70.51(18) 6 .
O3 Nd1 O4 73.22(16) 4_645 .
O7 Nd1 O4 80.75(16) 7_646 .
O8B Nd1 O4 134.9(3) . .
O9 Nd1 O4 129.07(19) . .
O7 Nd1 O6 80.67(18) . 7_646
O1 Nd1 O6 134.41(17) 6 7_646
O3 Nd1 O6 119.68(17) 4_645 7_646
O7 Nd1 O6 69.67(16) 7_646 7_646
O8B Nd1 O6 77.4(3) . 7_646
O9 Nd1 O6 64.70(17) . 7_646
O4 Nd1 O6 144.57(17) . 7_646
O7 Nd1 O8C 133.5(4) . .
O1 Nd1 O8C 120.9(5) 6 .
O3 Nd1 O8C 72.6(4) 4_645 .
O7 Nd1 O8C 85.7(5) 7_646 .
O9 Nd1 O8C 84.3(5) . .
O4 Nd1 O8C 144.5(4) . .
O6 Nd1 O8C 53.7(5) 7_646 .
O7 Nd1 O8A 150.4(5) . .
O1 Nd1 O8A 62.8(5) 6 .
O3 Nd1 O8A 69.4(5) 4_645 .
O7 Nd1 O8A 139.2(5) 7_646 .
O9 Nd1 O8A 70.2(5) . .
O4 Nd1 O8A 116.2(5) . .
O6 Nd1 O8A 99.1(5) 7_646 .
O7 Nd1 Nd1 34.83(10) . 7_646
O1 Nd1 Nd1 126.76(14) 6 7_646
O3 Nd1 Nd1 110.54(12) 4_645 7_646
O7 Nd1 Nd1 33.94(10) 7_646 7_646
O8B Nd1 Nd1 143.4(2) . 7_646
O9 Nd1 Nd1 108.76(14) . 7_646
O4 Nd1 Nd1 72.63(11) . 7_646
O6 Nd1 Nd1 71.94(12) 7_646 7_646
O8C Nd1 Nd1 111.5(4) . 7_646
O8A Nd1 Nd1 169.9(5) . 7_646
O7 Nd1 H8B2 135.5 . .
O1 Nd1 H8B2 86.2 6 .
O3 Nd1 H8B2 87.4 4_645 .
O7 Nd1 H8B2 122.3 7_646 .
O8B Nd1 H8B2 19.1 . .
O9 Nd1 H8B2 55.7 . .
O4 Nd1 H8B2 148.1 . .
O6 Nd1 H8B2 67.2 7_646 .
Nd1 Nd1 H8B2 139.0 7_646 .
O2 S1 O3 113.8(3) . .
O2 S1 O1 112.0(3) . .
O3 S1 O1 110.6(3) . .
O2 S1 C1 107.0(3) . .
O3 S1 C1 106.4(3) . .
O1 S1 C1 106.5(3) . .
O5 S2 O4 114.1(4) . .
O5 S2 O6 112.1(4) . .
O4 S2 O6 109.7(3) . .
O5 S2 C7 108.9(3) . .
O4 S2 C7 107.7(3) . .
O6 S2 C7 103.9(3) . .
S1 O1 Nd1 154.6(3) . 6_556
S1 O3 Nd1 154.3(3) . 4_655
S2 O4 Nd1 128.9(3) . .
S2 O6 Nd1 127.9(3) . 7_646
C6 O7 Nd1 122.6(4) . .
C6 O7 Nd1 118.4(4) . 7_646
Nd1 O7 Nd1 111.23(16) . 7_646
Nd1 O9 H91 97.7 . .
Nd1 O9 H92 115.3 . .
H91 O9 H92 106.0 . .
C10 C1 C2 120.6(6) . .
C10 C1 S1 121.9(5) . .
C2 C1 S1 117.1(5) . .
C3 C2 C1 120.2(7) . .
C3 C2 H2 119.9 . .
C1 C2 H2 119.9 . .
C2 C3 C4 120.9(7) . .
C2 C3 H3 119.6 . .
C4 C3 H3 119.6 . .
C3 C4 C9 118.8(6) . .
C3 C4 C5 120.5(6) . .
C9 C4 C5 120.6(6) . .
C6 C5 C4 120.3(6) . .
C6 C5 H5 119.9 . .
C4 C5 H5 119.9 . .
O7 C6 C5 121.8(6) . .
O7 C6 C7 119.0(6) . .
C5 C6 C7 119.2(6) . .
C8 C7 C6 121.7(6) . .
C8 C7 S2 122.7(5) . .
C6 C7 S2 115.6(5) . .
C7 C8 C9 119.4(6) . .
C7 C8 H8 120.3 . .
C9 C8 H8 120.3 . .
C8 C9 C10 121.9(6) . .
C8 C9 C4 118.8(6) . .
C10 C9 C4 119.3(6) . .
C1 C10 C9 120.1(6) . .
C1 C10 H10 119.9 . .
C9 C10 H10 119.9 . .
Nd1 O8A H8A1 100.7 . .
Nd1 O8A H8A2 101.0 . .
H8A1 O8A H8A2 107.7 . .
Nd1 O8B H8B1 161.2 . .
Nd1 O8B H8B2 89.4 . .
H8B1 O8B H8B2 107.7 . .
Nd1 O8C H8C1 102.7 . .
Nd1 O8C H8C2 100.3 . .
H8C1 O8C H8C2 107.7 . .

loop_
_geom_bond_atom_site_label_1
_geom_bond_atom_site_label_2
_geom_bond_distance
_geom_bond_site_symmetry_2
Nd1 O7 2.377(4) .
Nd1 O1 2.381(5) 6
Nd1 O3 2.396(4) 4_645
Nd1 O7 2.432(4) 7_646
Nd1 O8B 2.468(9) .
Nd1 O9 2.493(5) .
Nd1 O4 2.517(5) .
Nd1 O6 2.556(6) 7_646
Nd1 O8C 2.594(18) .
Nd1 O8A 2.710(19) .
Nd1 Nd1 3.9692(7) 7_646
Nd1 H8B2 2.6019 .
S1 O2 1.441(5) .
S1 O3 1.462(5) .
S1 O1 1.467(5) .
S1 C1 1.759(6) .
S2 O5 1.421(6) .
S2 O4 1.452(5) .
S2 O6 1.514(5) .
S2 C7 1.754(7) .
O1 Nd1 2.381(5) 6_556
O3 Nd1 2.396(4) 4_655
O6 Nd1 2.556(6) 7_646
O7 C6 1.363(7) .
O7 Nd1 2.432(4) 7_646
O9 H91 0.8220 .
O9 H92 0.8673 .
C1 C10 1.369(9) .
C1 C2 1.404(9) .
C2 C3 1.362(10) .
C2 H2 0.9300 .
C3 C4 1.410(10) .
C3 H3 0.9300 .
C4 C9 1.414(9) .
C4 C5 1.417(9) .
C5 C6 1.370(9) .
C5 H5 0.9300 .
C6 C7 1.414(10) .
C7 C8 1.393(9) .
C8 C9 1.408(9) .
C8 H8 0.9300 .
C9 C10 1.412(9) .
C10 H10 0.9300 .
O8A H8A1 0.8498 .
O8A H8A2 0.8500 .
O8B H8B1 0.8500 .
O8B H8B2 0.8500 .
O8C H8C1 0.8501 .
O8C H8C2 0.8500 .

loop_
_geom_torsion_atom_site_label_1
_geom_torsion_atom_site_label_2
_geom_torsion_atom_site_label_3
_geom_torsion_atom_site_label_4
_geom_torsion
_geom_torsion_site_symmetry_1
_geom_torsion_site_symmetry_4
O2 S1 O1 Nd1 111.6(8) . 6_556
O3 S1 O1 Nd1 -16.5(9) . 6_556
C1 S1 O1 Nd1 -131.8(8) . 6_556
O2 S1 O3 Nd1 -31.2(8) . 4_655
O1 S1 O3 Nd1 96.0(7) . 4_655
C1 S1 O3 Nd1 -148.7(6) . 4_655
O5 S2 O4 Nd1 169.1(4) . .
O6 S2 O4 Nd1 -64.3(5) . .
C7 S2 O4 Nd1 48.1(5) . .
O5 S2 O6 Nd1 -170.2(4) . 7_646
O4 S2 O6 Nd1 62.0(5) . 7_646
C7 S2 O6 Nd1 -52.9(5) . 7_646
O2 S1 C1 C10 -107.5(6) . .
O3 S1 C1 C10 14.4(7) . .
O1 S1 C1 C10 132.5(6) . .
O2 S1 C1 C2 65.1(6) . .
O3 S1 C1 C2 -173.0(5) . .
O1 S1 C1 C2 -54.9(6) . .
C10 C1 C2 C3 -0.2(11) . .
S1 C1 C2 C3 -172.9(6) . .
C1 C2 C3 C4 1.3(11) . .
C2 C3 C4 C9 -2.8(11) . .
C2 C3 C4 C5 178.9(7) . .
C3 C4 C5 C6 176.9(7) . .
C9 C4 C5 C6 -1.5(10) . .
Nd1 O7 C6 C5 -111.9(6) . .
Nd1 O7 C6 C5 101.6(6) 7_646 .
Nd1 O7 C6 C7 70.4(7) . .
Nd1 O7 C6 C7 -76.0(6) 7_646 .
C4 C5 C6 O7 -177.0(6) . .
C4 C5 C6 C7 0.7(10) . .
O7 C6 C7 C8 179.4(6) . .
C5 C6 C7 C8 1.6(10) . .
O7 C6 C7 S2 1.3(8) . .
C5 C6 C7 S2 -176.4(5) . .
O5 S2 C7 C8 1.1(7) . .
O4 S2 C7 C8 125.2(6) . .
O6 S2 C7 C8 -118.5(6) . .
O5 S2 C7 C6 179.1(6) . .
O4 S2 C7 C6 -56.7(6) . .
O6 S2 C7 C6 59.6(6) . .
C6 C7 C8 C9 -3.2(10) . .
S2 C7 C8 C9 174.7(6) . .
C7 C8 C9 C10 -179.2(6) . .
C7 C8 C9 C4 2.4(10) . .
C3 C4 C9 C8 -178.5(6) . .
C5 C4 C9 C8 -0.1(10) . .
C3 C4 C9 C10 3.1(10) . .
C5 C4 C9 C10 -178.5(6) . .
C2 C1 C10 C9 0.6(10) . .
S1 C1 C10 C9 173.0(5) . .
C8 C9 C10 C1 179.5(7) . .
C4 C9 C10 C1 -2.1(10) . .
